data_7243637
loop_
_publ_author_name
'Hu, Chu-Xing'
'Xuan, Ya-Hui'
'Jiang, Zi-Hao'
'Lu, Tao'
'Yang, Jie'
'Yuan, Hui'
'Tian, You-Ping'
'Sun, Zheng-Guang'
'Jiang, Xuan-Feng'

_publ_section_title
;
 Self-assembly of cuprous iodide cluster-based calix[4]resorcinarenes and
 photocatalytic properties
;
_journal_issue 40
_journal_name_full CrystEngComm
_journal_page_first 7179
_journal_page_last 7185
_journal_paper_doi 10.1039/D1CE01069G
_journal_volume 23
_journal_year 2021
_chemical_formula_moiety 'C124 H110 Cu8 I8 N10 O16 S8 [+ solvent]'
_chemical_formula_sum 'C124 H110 Cu8 I8 N10 O16 S8'
_chemical_formula_weight 3776.31
_space_group_crystal_system monoclinic
_space_group_IT_number 14
_space_group_name_Hall '-P 2yn'
_space_group_name_H-M_alt 'P 1 21/n 1'
_symmetry_Int_Tables_number 14
_audit_creation_date 2021-02-13
_audit_creation_method
;
Olex2 1.3
(compiled 2020.11.12 svn.r5f609507 for OlexSys, GUI svn.r6226)
;
_audit_update_record
;
2021-06-01 deposited with the CCDC.	2021-09-07 downloaded from the CCDC.
;
_cell_angle_alpha 90
_cell_angle_beta 115.557(9)
_cell_angle_gamma 90
_cell_formula_units_Z 2
_cell_length_a 21.5046(17)
_cell_length_b 16.0447(6)
_cell_length_c 23.0476(14)
_cell_measurement_reflns_used 7375
_cell_measurement_temperature 100.00(10)
_cell_measurement_theta_max 25.9310
_cell_measurement_theta_min 2.1270
_cell_volume 7174.2(9)
_computing_cell_refinement 'CrysAlisPro 1.171.38.43f (Rigaku OD, 2015)'
_computing_data_collection 'CrysAlisPro 1.171.38.43f (Rigaku OD, 2015)'
_computing_data_reduction 'CrysAlisPro 1.171.38.43f (Rigaku OD, 2015)'
_computing_molecular_graphics 'Olex2 1.3 (Dolomanov et al., 2009)'
_computing_publication_material 'Olex2 1.3 (Dolomanov et al., 2009)'
_computing_structure_refinement 'olex2.refine 1.3 (Bourhis et al., 2015)'
_diffrn_ambient_environment N~2~
_diffrn_ambient_temperature 100.00(10)
_diffrn_detector 'CCD plate'
_diffrn_detector_area_resol_mean 5.2684
_diffrn_detector_type AtlasS2
_diffrn_measured_fraction_theta_full 0.9995
_diffrn_measured_fraction_theta_max 0.8518
_diffrn_measurement_details
;
List of Runs (angles in degrees, time in seconds):

  # Type    Start    End  Width  t~exp~   \w     \q     \k     \f   Frames
#--------------------------------------------------------------------------
  1  \w      0.00  27.00   1.00    8.50    --  -11.59 -99.00  90.00   27
  2  \w      9.00  86.00   1.00    8.50    --   11.74  37.00 -30.00   77
  3  \w    -64.00  42.00   1.00    8.50    --   11.74 -77.00-150.00  106
;
_diffrn_measurement_device 'four-circle diffractometer'
_diffrn_measurement_device_type 'SuperNova, Dual, Cu at zero, AtlasS2'
_diffrn_measurement_method '\w scans'
_diffrn_orient_matrix_type 'CrysAlisPro convention (1999,Acta A55,543-557)'
_diffrn_orient_matrix_UB_11 -0.0355794000
_diffrn_orient_matrix_UB_12 -0.0072089000
_diffrn_orient_matrix_UB_13 -0.0094171000
_diffrn_orient_matrix_UB_21 -0.0060255000
_diffrn_orient_matrix_UB_22 0.0008314000
_diffrn_orient_matrix_UB_23 -0.0327717000
_diffrn_orient_matrix_UB_31 0.0058113000
_diffrn_orient_matrix_UB_32 -0.0436264000
_diffrn_orient_matrix_UB_33 0.0009559000
_diffrn_radiation_monochromator mirror
_diffrn_radiation_probe x-ray
_diffrn_radiation_type 'Mo K\a'
_diffrn_radiation_wavelength 0.71073
_diffrn_reflns_av_R_equivalents 0.0845
_diffrn_reflns_av_unetI/netI 0.1618
_diffrn_reflns_Laue_measured_fraction_full 0.9995
_diffrn_reflns_Laue_measured_fraction_max 0.8518
_diffrn_reflns_limit_h_max 29
_diffrn_reflns_limit_h_min -27
_diffrn_reflns_limit_k_max 22
_diffrn_reflns_limit_k_min -19
_diffrn_reflns_limit_l_max 26
_diffrn_reflns_limit_l_min -31
_diffrn_reflns_number 40013
_diffrn_reflns_point_group_measured_fraction_full 0.9995
_diffrn_reflns_point_group_measured_fraction_max 0.8518
_diffrn_reflns_theta_full 25.2417
_diffrn_reflns_theta_max 29.66
_diffrn_reflns_theta_min 2.10
_diffrn_source 'micro-focus sealed X-ray tube'
_diffrn_source_type 'SuperNova (Mo) X-ray Source'
_exptl_absorpt_coefficient_mu 3.059
_exptl_absorpt_correction_T_max 1.00000
_exptl_absorpt_correction_T_min 0.07384
_exptl_absorpt_correction_type multi-scan
_exptl_absorpt_process_details
;
CrysAlisPro 1.171.38.43f (Rigaku Oxford Diffraction, 2015)
Empirical absorption correction using spherical harmonics,
 implemented in SCALE3 ABSPACK scaling algorithm.
;
_exptl_crystal_colour yellow
_exptl_crystal_colour_primary yellow
_exptl_crystal_density_diffrn 1.748
_exptl_crystal_description block
_exptl_crystal_F_000 6125.884
_exptl_crystal_size_max 0.16
_exptl_crystal_size_mid 0.12
_exptl_crystal_size_min 0.1
_refine_diff_density_max 3.5602
_refine_diff_density_min -2.6117
_refine_diff_density_rms 0.3869
_refine_ls_d_res_high 0.7181
_refine_ls_d_res_low 9.7003
_refine_ls_goodness_of_fit_ref 0.9434
_refine_ls_hydrogen_treatment constr
_refine_ls_matrix_type full
_refine_ls_number_constraints 92
_refine_ls_number_parameters 789
_refine_ls_number_reflns 17265
_refine_ls_number_restraints 0
_refine_ls_restrained_S_all 0.9434
_refine_ls_R_factor_all 0.1169
_refine_ls_R_factor_gt 0.0605
_refine_ls_shift/su_max 0.0006
_refine_ls_shift/su_mean 0.0000
_refine_ls_structure_factor_coef Fsqd
_refine_ls_weighting_details 'w=1/[\s^2^(Fo^2^)+(0.0255P)^2^] where P=(Fo^2^+2Fc^2^)/3'
_refine_ls_weighting_scheme calc
_refine_ls_wR_factor_gt 0.0987
_refine_ls_wR_factor_ref 0.1265
_reflns_Friedel_coverage 0.0
_reflns_limit_h_max 16
_reflns_limit_h_min -29
_reflns_limit_k_max 22
_reflns_limit_k_min 0
_reflns_limit_l_max 31
_reflns_limit_l_min -15
_reflns_number_gt 9481
_reflns_number_total 17265
_reflns_threshold_expression I>=2u(I)
_cod_data_source_file d1ce01069g2.cif
_cod_data_source_block hcx-cu
_cod_depositor_comments 'Adding full bibliography for 7243636--7243637.cif.'
_cod_original_sg_symbol_Hall '-P 2ybc (x-z,y,z)'
_cod_database_code 7243637
_reflns_odcompleteness_completeness 99.92
_reflns_odcompleteness_iscentric 1
_reflns_odcompleteness_theta 26.32
_olex2_refinement_description
;
1. Fixed Uiso
 At 1.2 times of:
  All C(H) groups, All C(H,H) groups
 At 1.5 times of:
  All C(H,H,H) groups
2.a Ternary CH refined with riding coordinates:
 C7(H7), C27(H27), C38(H38), C52(H52)
2.b Secondary CH2 refined with riding coordinates:
 C9(H9a,H9b), C15(H15a,H15b), C19(H19a,H19b), C30(H30a,H30b), C36(H36a,H36b),
 C37(H37a,H37b), C46(H46a,H46b), C54(H54a,H54b)
2.c Aromatic/amide H refined with riding coordinates:
 C1(H1), C11(H11), C12(H12), C13(H13), C14(H14), C21(H21), C22(H22), C23(H23),
 C24(H24), C35(H35), C45(H45), C47(H47), C48(H48), C49(H49), C50(H50), C56(H56),
  C57(H57), C59(H59), C60(H60), C126(H126)
2.d Idealised Me refined as rotating group:
 C8(H8a,H8b,H8c), C29(H29a,H29b,H29c), C39(H39a,H39b,H39c), C53(H53a,H53b,
 H53c), C61(H61a,H61b,H61c)
;
_smtbx_masks_void_probe_radius 1.2
_smtbx_masks_void_truncation_radius 1.2
_olex2_submission_special_instructions 'No special instructions were received'
_oxdiff_exptl_absorpt_empirical_details
;
Empirical correction (ABSPACK) includes:
- Absorption correction using spherical harmonics
- Frame scaling
;
_oxdiff_exptl_absorpt_empirical_full_max 9.391
_oxdiff_exptl_absorpt_empirical_full_min 0.453

loop_
_space_group_symop_id
_space_group_symop_operation_xyz
1 x,y,z
2 -x+1/2,y+1/2,-z+1/2
3 -x,-y,-z
4 x-1/2,-y-1/2,z-1/2

loop_
_atom_site_label
_atom_site_type_symbol
_atom_site_fract_x
_atom_site_fract_y
_atom_site_fract_z
_atom_site_U_iso_or_equiv
_atom_site_adp_type
_atom_site_occupancy
_atom_site_refinement_flags_posn
C1 C 0.3519(4) 0.1479(4) 1.0283(3) 0.0337(19) Uani 1.000000 .
H1 H 0.3909(4) 0.1667(4) 1.0245(3) 0.040(2) Uiso 1.000000 R
C2 C 0.3288(4) 0.1929(4) 1.0678(3) 0.0254(17) Uani 1.000000 .
C3 C 0.2700(4) 0.1629(4) 1.0709(3) 0.0234(16) Uani 1.000000 .
C4 C 0.2331(4) 0.0915(4) 1.0366(3) 0.0211(15) Uani 1.000000 .
C5 C 0.2591(4) 0.0500(4) 0.9984(3) 0.0296(18) Uani 1.000000 .
C6 C 0.3191(4) 0.0773(4) 0.9949(3) 0.0277(17) Uani 1.000000 .
C7 C 0.3438(4) 0.0313(5) 0.9493(3) 0.0324(19) Uani 1.000000 .
H7 H 0.3307(4) -0.0273(5) 0.9484(3) 0.039(2) Uiso 1.000000 R
C8 C 0.4196(5) 0.0334(5) 0.9717(4) 0.048(2) Uani 1.000000 .
H8a H 0.4348(5) 0.0902(5) 0.976(2) 0.072(3) Uiso 1.000000 GR
H8b H 0.4416(5) 0.006(3) 1.0127(11) 0.072(3) Uiso 1.000000 GR
H8c H 0.4314(5) 0.005(3) 0.9412(12) 0.072(3) Uiso 1.000000 GR
C9 C 0.1669(4) 0.0638(4) 1.0350(3) 0.0240(17) Uani 1.000000 .
H9a H 0.1536(4) 0.1032(4) 1.0595(3) 0.029(2) Uiso 1.000000 R
H9b H 0.1321(4) 0.0664(4) 0.9908(3) 0.029(2) Uiso 1.000000 R
C10 C 0.1905(4) -0.0246(4) 1.1489(3) 0.0253(17) Uani 1.000000 .
C11 C 0.2082(5) -0.0879(4) 1.2439(4) 0.036(2) Uani 1.000000 .
H11 H 0.2073(5) -0.1361(4) 1.2660(4) 0.044(2) Uiso 1.000000 R
C12 C 0.2323(5) -0.0171(4) 1.2780(3) 0.038(2) Uani 1.000000 .
H12 H 0.2469(5) -0.0167(4) 1.3223(3) 0.046(2) Uiso 1.000000 R
C13 C 0.2351(5) 0.0543(4) 1.2460(3) 0.042(2) Uani 1.000000 .
H13 H 0.2505(5) 0.1042(4) 1.2681(3) 0.050(3) Uiso 1.000000 R
C14 C 0.2147(4) 0.0504(4) 1.1807(3) 0.036(2) Uani 1.000000 .
H14 H 0.2171(4) 0.0974(4) 1.1581(3) 0.043(2) Uiso 1.000000 R
C15 C 0.1804(4) -0.0173(4) 0.9021(3) 0.0297(18) Uani 1.000000 .
H15a H 0.1612(4) 0.0385(4) 0.8925(3) 0.036(2) Uiso 1.000000 R
H15b H 0.1426(4) -0.0560(4) 0.8928(3) 0.036(2) Uiso 1.000000 R
C16 C 0.2385(4) 0.0327(4) 0.8412(4) 0.0299(18) Uani 1.000000 .
C18 C 0.1990(4) 0.0626(5) 0.7795(4) 0.0324(19) Uani 1.000000 .
C19 C 0.1329(4) 0.0226(4) 0.7369(4) 0.0331(19) Uani 1.000000 .
H19a H 0.1234(4) 0.0331(4) 0.6924(4) 0.040(2) Uiso 1.000000 R
H19b H 0.1368(4) -0.0372(4) 0.7438(4) 0.040(2) Uiso 1.000000 R
C20 C -0.0048(4) -0.0013(4) 0.6961(3) 0.0283(17) Uani 1.000000 .
C21 C 0.0078(4) -0.0541(4) 0.6589(3) 0.0276(17) Uani 1.000000 .
H21 H 0.0522(4) -0.0598(4) 0.6622(3) 0.033(2) Uiso 1.000000 R
C22 C -0.0425(6) -0.0988(5) 0.6173(4) 0.055(3) Uani 1.000000 .
H22 H -0.0323(6) -0.1352(5) 0.5912(4) 0.067(3) Uiso 1.000000 R
C23 C -0.1085(5) -0.0954(5) 0.6097(4) 0.050(2) Uani 1.000000 .
H23 H -0.1423(5) -0.1290(5) 0.5797(4) 0.060(3) Uiso 1.000000 R
C24 C -0.1241(5) -0.0404(5) 0.6480(4) 0.051(2) Uani 1.000000 .
H24 H -0.1689(5) -0.0368(5) 0.6440(4) 0.062(3) Uiso 1.000000 R
C25 C 0.2253(5) 0.1318(5) 0.7602(4) 0.039(2) Uani 1.000000 .
C26 C 0.2884(5) 0.1651(5) 0.7975(4) 0.037(2) Uani 1.000000 .
C27 C 0.3164(5) 0.2420(5) 0.7734(4) 0.044(2) Uani 1.000000 .
H27 H 0.2965(5) 0.2382(5) 0.7264(4) 0.053(3) Uiso 1.000000 R
C28 C 0.2871(5) 0.3208(5) 0.7895(4) 0.041(2) Uani 1.000000 .
C29 C 0.3938(5) 0.2408(5) 0.7973(4) 0.054(3) Uani 1.000000 .
H29a H 0.4078(6) 0.2876(18) 0.7799(19) 0.082(4) Uiso 1.000000 GR
H29b H 0.4153(5) 0.244(3) 0.8434(5) 0.082(4) Uiso 1.000000 GR
H29c H 0.4073(6) 0.1901(15) 0.784(2) 0.082(4) Uiso 1.000000 GR
C30 C 0.1476(5) 0.2359(5) 0.6935(4) 0.044(2) Uani 1.000000 .
H30a H 0.1042(5) 0.2327(5) 0.6552(4) 0.053(3) Uiso 1.000000 R
H30b H 0.1372(5) 0.2391(5) 0.7304(4) 0.053(3) Uiso 1.000000 R
C31 C 0.2227(5) 0.3503(5) 0.7494(3) 0.038(2) Uani 1.000000 .
C32 C 0.1928(5) 0.4229(5) 0.7616(4) 0.039(2) Uani 1.000000 .
C33 C 0.2326(5) 0.4634(5) 0.8199(4) 0.042(2) Uani 1.000000 .
C34 C 0.2972(5) 0.4377(5) 0.8622(4) 0.037(2) Uani 1.000000 .
C35 C 0.3233(4) 0.3653(5) 0.8462(4) 0.039(2) Uani 1.000000 .
H35 H 0.3666(4) 0.3462(5) 0.8748(4) 0.046(2) Uiso 1.000000 R
C36 C 0.1238(5) 0.4547(5) 0.7150(4) 0.048(2) Uani 1.000000 .
H36a H 0.1230(5) 0.5151(5) 0.7164(4) 0.058(3) Uiso 1.000000 R
H36b H 0.1145(5) 0.4377(5) 0.6716(4) 0.058(3) Uiso 1.000000 R
C37 C 0.1734(5) 0.5276(5) 0.8742(4) 0.041(2) Uani 1.000000 .
H37a H 0.1563(5) 0.4711(5) 0.8714(4) 0.049(3) Uiso 1.000000 R
H37b H 0.1342(5) 0.5649(5) 0.8603(4) 0.049(3) Uiso 1.000000 R
C38 C 0.3363(5) 0.4821(5) 0.9257(4) 0.040(2) Uani 1.000000 .
H38 H 0.3216(5) 0.5405(5) 0.9187(4) 0.047(3) Uiso 1.000000 R
C39 C 0.4135(5) 0.4823(5) 0.9499(4) 0.049(2) Uani 1.000000 .
H39a H 0.4300(5) 0.4260(5) 0.955(2) 0.074(4) Uiso 1.000000 GR
H39b H 0.4256(5) 0.511(3) 0.9196(12) 0.074(4) Uiso 1.000000 GR
H39c H 0.4341(5) 0.510(3) 0.9906(12) 0.074(4) Uiso 1.000000 GR
C40 C 0.3125(4) 0.4466(4) 0.9746(3) 0.0327(19) Uani 1.000000 .
C41 C 0.2524(4) 0.4755(4) 0.9760(3) 0.0318(18) Uani 1.000000 .
C42 C 0.2287(4) 0.4433(4) 1.0189(3) 0.0295(18) Uani 1.000000 .
C43 C 0.2659(4) 0.3783(4) 1.0585(3) 0.0248(17) Uani 1.000000 .
C44 C 0.3249(4) 0.3463(4) 1.0587(3) 0.0293(18) Uani 1.000000 .
C45 C 0.3467(4) 0.3809(4) 1.0152(3) 0.0339(19) Uani 1.000000 .
H45 H 0.3858(4) 0.3591(4) 1.0132(3) 0.041(2) Uiso 1.000000 R
C46 C 0.2030(4) 0.2749(4) 1.0867(4) 0.0294(18) Uani 1.000000 .
H46a H 0.1781(4) 0.2708(4) 1.0403(4) 0.035(2) Uiso 1.000000 R
H46b H 0.1694(4) 0.2771(4) 1.1043(4) 0.035(2) Uiso 1.000000 R
C47 C -0.1271(7) 0.5185(7) 0.6670(6) 0.083(4) Uani 1.000000 .
H47 H -0.1693(7) 0.5097(7) 0.6683(6) 0.099(5) Uiso 1.000000 R
C48 C -0.1173(10) 0.5836(9) 0.6354(10) 0.168(9) Uani 1.000000 .
H48 H -0.1505(10) 0.6253(9) 0.6200(10) 0.202(10) Uiso 1.000000 R
C49 C -0.0583(9) 0.5897(9) 0.6252(8) 0.128(6) Uani 1.000000 .
H49 H -0.0565(9) 0.6283(9) 0.5958(8) 0.153(7) Uiso 1.000000 R
C50 C -0.0025(6) 0.5391(6) 0.6583(6) 0.074(3) Uani 1.000000 .
H50 H 0.0384(6) 0.5453(6) 0.6541(6) 0.089(4) Uiso 1.000000 R
C51 C -0.0090(6) 0.4814(6) 0.6961(5) 0.066(3) Uani 1.000000 .
C52 C 0.3629(4) 0.2726(4) 1.1005(3) 0.0319(19) Uani 1.000000 .
H52 H 0.3554(4) 0.2764(4) 1.1394(3) 0.038(2) Uiso 1.000000 R
C53 C 0.4398(4) 0.2727(5) 1.1231(4) 0.040(2) Uani 1.000000 .
H53a H 0.4503(4) 0.268(3) 1.0868(4) 0.060(3) Uiso 1.000000 GR
H53b H 0.4586(5) 0.3239(12) 1.1453(18) 0.060(3) Uiso 1.000000 GR
H53c H 0.4596(5) 0.2266(16) 1.1518(16) 0.060(3) Uiso 1.000000 GR
C54 C 0.1652(5) 0.4775(4) 1.0214(4) 0.037(2) Uani 1.000000 .
H54a H 0.1724(5) 0.4823(4) 1.0658(4) 0.045(2) Uiso 1.000000 R
H54b H 0.1556(5) 0.5327(4) 1.0023(4) 0.045(2) Uiso 1.000000 R
C55 C -0.0240(4) -0.4732(4) 1.0674(3) 0.0265(17) Uani 1.000000 .
C56 C -0.0286(5) -0.5572(4) 1.0807(4) 0.039(2) Uani 1.000000 .
H56 H -0.0707(5) -0.5848(4) 1.0614(4) 0.046(3) Uiso 1.000000 R
C57 C 0.0925(5) -0.4746(4) 1.1332(4) 0.046(2) Uani 1.000000 .
H57 H 0.1344(5) -0.4464(4) 1.1518(4) 0.055(3) Uiso 1.000000 R
C58 C -0.1427(4) -0.2247(4) 1.0977(3) 0.0259(17) Uani 1.000000 .
C59 C 0.0290(5) -0.5990(4) 1.1224(4) 0.035(2) Uani 1.000000 .
H59 H 0.0263(5) -0.6545(4) 1.1325(4) 0.042(2) Uiso 1.000000 R
C60 C 0.0907(5) -0.5571(4) 1.1490(5) 0.052(3) Uani 1.000000 .
H60 H 0.1307(5) -0.5841(4) 1.1772(5) 0.063(3) Uiso 1.000000 R
C61 C -0.2025(4) -0.2591(4) 1.1058(4) 0.037(2) Uani 1.000000 .
H61a H -0.2219(15) -0.2166(9) 1.122(2) 0.055(3) Uiso 1.000000 GR
H61b H -0.2368(10) -0.278(3) 1.0649(5) 0.055(3) Uiso 1.000000 GR
H61c H -0.1877(6) -0.3051(18) 1.1352(16) 0.055(3) Uiso 1.000000 GR
Cu5 Cu 0.04525(5) -0.06731(5) 1.01821(4) 0.0268(2) Uani 1.000000 .
Cu6 Cu -0.00550(5) -0.16933(5) 1.09461(4) 0.0314(2) Uani 1.000000 .
Cu7 Cu 0.14438(6) -0.20022(5) 1.13782(4) 0.0350(3) Uani 1.000000 .
Cu8 Cu 0.05523(6) -0.31310(5) 1.07951(5) 0.0368(3) Uani 1.000000 .
I1 I 0.00411(3) -0.00347(2) 1.10099(2) 0.02444(12) Uani 1.000000 .
I2 I -0.00659(3) -0.21560(3) 0.98315(2) 0.02972(13) Uani 1.000000 .
I3 I 0.07340(3) -0.25180(3) 1.19963(2) 0.03430(14) Uani 1.000000 .
I4 I 0.19114(3) -0.30512(3) 1.08665(3) 0.04125(16) Uani 1.000000 .
N1 N 0.1855(3) -0.0925(3) 1.1802(3) 0.0234(14) Uani 1.000000 .
N2 N 0.0373(4) -0.4335(3) 1.0927(3) 0.0287(15) Uani 1.000000 .
N3 N -0.0995(4) -0.1980(3) 1.0908(3) 0.0362(17) Uani 1.000000 .
N4 N -0.0711(5) 0.0107(5) 0.6933(4) 0.068(2) Uani 1.000000 .
N5 N -0.0715(6) 0.4645(6) 0.6981(5) 0.091(3) Uani 1.000000 .
O1 O 0.1859(3) 0.1621(3) 0.6982(2) 0.0426(15) Uani 1.000000 .
O2 O 0.1830(3) 0.3105(3) 0.6907(2) 0.0434(15) Uani 1.000000 .
O3 O 0.2133(3) -0.0359(3) 0.8620(2) 0.0303(12) Uani 1.000000 .
O4 O 0.2266(3) -0.0224(3) 0.9687(2) 0.0284(12) Uani 1.000000 .
O5 O 0.2453(3) 0.2023(2) 1.1109(2) 0.0257(12) Uani 1.000000 .
O6 O 0.2422(3) 0.3494(3) 1.1028(2) 0.0264(12) Uani 1.000000 .
O7 O 0.2185(3) 0.5454(3) 0.9396(2) 0.0384(14) Uani 1.000000 .
O8 O 0.2043(3) 0.5356(3) 0.8325(3) 0.0422(15) Uani 1.000000 .
S1 S 0.16526(11) -0.04112(10) 1.06591(8) 0.0247(4) Uani 1.000000 .
S2 S 0.06199(11) 0.06106(11) 0.75166(9) 0.0323(5) Uani 1.000000 .
S11 S -0.09196(13) -0.40832(11) 1.02248(13) 0.0544(7) Uani 1.000000 .
S12 S 0.05896(14) 0.41200(13) 0.73699(11) 0.0479(6) Uani 1.000000 .
C126 C 0.3271(5) 0.1323(5) 0.8585(4) 0.037(2) Uani 1.000000 .
H126 H 0.3699(5) 0.1554(5) 0.8842(4) 0.044(2) Uiso 1.000000 R
C125 C 0.3030(4) 0.0657(5) 0.8818(3) 0.0315(18) Uani 1.000000 .

loop_
_atom_site_aniso_label
_atom_site_aniso_U_11
_atom_site_aniso_U_22
_atom_site_aniso_U_33
_atom_site_aniso_U_12
_atom_site_aniso_U_13
_atom_site_aniso_U_23
C1 0.024(5) 0.045(4) 0.032(4) -0.000(4) 0.012(4) 0.006(4)
C2 0.017(5) 0.036(4) 0.020(4) 0.006(3) 0.005(3) 0.006(3)
C3 0.025(5) 0.029(4) 0.016(3) 0.004(3) 0.009(3) 0.004(3)
C4 0.008(4) 0.027(3) 0.023(4) 0.002(3) 0.002(3) 0.008(3)
C5 0.023(5) 0.038(4) 0.024(4) 0.007(4) 0.007(4) 0.002(3)
C6 0.018(5) 0.039(4) 0.023(4) 0.001(4) 0.005(3) -0.002(3)
C7 0.028(6) 0.043(4) 0.026(4) -0.001(4) 0.013(4) -0.000(4)
C8 0.026(6) 0.078(6) 0.038(5) -0.001(5) 0.012(5) -0.013(5)
C9 0.027(5) 0.027(3) 0.029(4) -0.007(3) 0.022(4) -0.006(3)
C10 0.021(5) 0.027(4) 0.024(4) -0.004(3) 0.006(3) -0.002(3)
C11 0.040(6) 0.035(4) 0.034(4) -0.003(4) 0.016(4) 0.006(4)
C12 0.044(6) 0.047(4) 0.019(4) -0.002(4) 0.009(4) -0.005(4)
C13 0.062(7) 0.039(4) 0.019(4) -0.009(4) 0.012(4) -0.002(4)
C14 0.041(6) 0.032(4) 0.020(4) -0.010(4) 0.000(4) 0.008(3)
C15 0.027(5) 0.035(4) 0.025(4) 0.008(4) 0.010(4) -0.001(3)
C16 0.024(5) 0.040(4) 0.028(4) 0.002(4) 0.013(4) -0.011(4)
C18 0.023(5) 0.049(5) 0.030(4) -0.001(4) 0.016(4) -0.012(4)
C19 0.027(5) 0.043(4) 0.031(4) 0.007(4) 0.013(4) -0.002(4)
C20 0.020(5) 0.036(4) 0.026(4) -0.011(4) 0.008(4) 0.003(3)
C21 0.010(4) 0.041(4) 0.028(4) -0.008(4) 0.005(3) -0.010(4)
C22 0.058(8) 0.066(6) 0.044(5) -0.014(6) 0.024(6) -0.018(5)
C23 0.039(7) 0.064(6) 0.040(5) -0.010(5) 0.010(5) -0.004(5)
C24 0.025(6) 0.078(6) 0.042(5) -0.007(5) 0.006(5) 0.003(5)
C25 0.038(6) 0.061(5) 0.023(4) -0.003(5) 0.017(4) -0.016(4)
C26 0.026(6) 0.059(5) 0.029(4) 0.000(4) 0.014(4) -0.004(4)
C27 0.030(6) 0.072(6) 0.028(4) 0.002(5) 0.011(4) 0.015(4)
C28 0.033(6) 0.063(5) 0.026(4) -0.007(5) 0.012(4) 0.016(4)
C29 0.043(7) 0.073(6) 0.059(6) -0.005(5) 0.033(6) 0.013(5)
C30 0.025(6) 0.071(6) 0.022(4) -0.006(5) -0.003(4) -0.003(4)
C31 0.034(6) 0.057(5) 0.017(4) -0.022(5) 0.007(4) 0.008(4)
C32 0.041(7) 0.047(5) 0.030(4) -0.007(5) 0.015(5) 0.016(4)
C33 0.045(7) 0.057(5) 0.024(4) -0.017(5) 0.015(5) 0.008(4)
C34 0.033(6) 0.049(5) 0.029(4) -0.013(4) 0.013(4) 0.008(4)
C35 0.019(5) 0.070(6) 0.025(4) -0.015(4) 0.008(4) 0.012(4)
C36 0.040(7) 0.059(5) 0.037(5) -0.010(5) 0.007(5) 0.006(4)
C37 0.047(7) 0.038(4) 0.036(5) -0.003(4) 0.016(5) 0.000(4)
C38 0.034(6) 0.048(5) 0.031(4) -0.012(4) 0.009(4) 0.000(4)
C39 0.028(6) 0.072(6) 0.034(5) -0.020(5) 0.001(4) 0.001(4)
C40 0.031(6) 0.035(4) 0.025(4) -0.022(4) 0.005(4) 0.006(3)
C41 0.019(5) 0.033(4) 0.028(4) -0.006(4) -0.005(4) -0.000(3)
C42 0.026(5) 0.029(4) 0.029(4) -0.011(4) 0.007(4) -0.004(3)
C43 0.024(5) 0.028(4) 0.016(3) -0.014(3) 0.003(3) -0.002(3)
C44 0.029(5) 0.035(4) 0.017(3) -0.011(4) 0.003(4) 0.005(3)
C45 0.017(5) 0.045(4) 0.031(4) -0.013(4) 0.002(4) -0.011(4)
C46 0.024(5) 0.036(4) 0.031(4) -0.008(4) 0.015(4) -0.003(4)
C47 0.060(10) 0.077(7) 0.118(10) 0.015(7) 0.045(9) -0.005(8)
C48 0.091(16) 0.096(10) 0.32(3) 0.016(10) 0.095(18) 0.074(14)
C49 0.083(15) 0.114(11) 0.156(15) 0.007(11) 0.022(12) 0.051(10)
C50 0.032(8) 0.085(7) 0.103(9) 0.004(6) 0.026(7) 0.032(7)
C51 0.045(8) 0.074(7) 0.082(8) -0.008(6) 0.031(7) 0.011(6)
C52 0.025(5) 0.043(4) 0.025(4) -0.015(4) 0.009(4) -0.004(4)
C53 0.024(6) 0.053(5) 0.033(4) -0.014(4) 0.004(4) -0.004(4)
C54 0.040(6) 0.034(4) 0.031(4) -0.013(4) 0.010(4) -0.001(4)
C55 0.019(5) 0.021(3) 0.034(4) -0.008(3) 0.007(4) -0.002(3)
C56 0.052(7) 0.023(4) 0.034(4) -0.006(4) 0.013(5) 0.004(4)
C57 0.037(7) 0.032(4) 0.063(6) -0.006(4) 0.017(5) 0.006(4)
C58 0.029(5) 0.024(3) 0.017(3) -0.002(4) 0.001(4) -0.002(3)
C59 0.044(6) 0.018(3) 0.041(5) -0.003(4) 0.016(5) 0.010(4)
C60 0.045(7) 0.030(4) 0.074(7) 0.008(5) 0.018(6) 0.018(5)
C61 0.026(5) 0.057(5) 0.032(4) -0.008(4) 0.018(4) -0.002(4)
Cu5 0.0276(6) 0.0257(4) 0.0267(5) -0.0028(4) 0.0114(5) -0.0015(4)
Cu6 0.0287(7) 0.0315(5) 0.0318(5) -0.0005(5) 0.0109(5) 0.0042(4)
Cu7 0.0463(8) 0.0247(4) 0.0325(5) -0.0034(5) 0.0155(5) 0.0017(4)
Cu8 0.0384(8) 0.0230(4) 0.0430(6) -0.0008(5) 0.0120(6) 0.0056(4)
I1 0.0253(3) 0.0255(2) 0.0223(2) 0.0005(2) 0.0101(2) 0.0007(2)
I2 0.0356(4) 0.0218(2) 0.0305(3) -0.0024(2) 0.0130(3) 0.0004(2)
I3 0.0365(4) 0.0353(3) 0.0285(3) -0.0002(2) 0.0115(3) 0.0063(2)
I4 0.0384(4) 0.0327(3) 0.0531(4) 0.0024(3) 0.0202(3) -0.0021(3)
N1 0.019(4) 0.025(3) 0.025(3) 0.005(3) 0.008(3) 0.008(3)
N2 0.029(5) 0.023(3) 0.031(3) 0.004(3) 0.010(3) 0.006(3)
N3 0.036(5) 0.033(3) 0.036(4) -0.002(3) 0.011(4) 0.004(3)
N4 0.040(6) 0.091(6) 0.065(6) 0.002(5) 0.016(5) 0.021(5)
N5 0.075(9) 0.118(8) 0.081(7) -0.000(7) 0.036(7) -0.025(6)
O1 0.034(4) 0.069(4) 0.019(3) 0.001(3) 0.005(3) -0.003(3)
O2 0.035(4) 0.064(4) 0.023(3) -0.019(3) 0.004(3) 0.005(3)
O3 0.023(4) 0.039(3) 0.031(3) 0.005(3) 0.014(3) -0.005(2)
O4 0.023(3) 0.031(3) 0.028(3) -0.008(2) 0.008(3) -0.011(2)
O5 0.028(4) 0.026(2) 0.024(3) -0.000(2) 0.011(3) 0.003(2)
O6 0.028(4) 0.028(2) 0.023(2) -0.005(2) 0.011(3) 0.000(2)
O7 0.038(4) 0.039(3) 0.033(3) -0.011(3) 0.010(3) 0.006(3)
O8 0.040(4) 0.046(3) 0.038(3) -0.007(3) 0.014(3) 0.014(3)
S1 0.0257(12) 0.0247(8) 0.0214(9) -0.0014(8) 0.0079(9) 0.0005(8)
S2 0.0262(13) 0.0406(10) 0.0288(10) 0.0046(10) 0.0107(10) -0.0045(9)
S11 0.0322(16) 0.0234(10) 0.0806(18) -0.0044(10) -0.0013(13) 0.0118(11)
S12 0.0384(17) 0.0508(13) 0.0432(13) -0.0080(12) 0.0070(12) 0.0044(11)
C126 0.036(6) 0.054(5) 0.026(4) 0.009(4) 0.019(4) -0.004(4)
C125 0.019(5) 0.049(5) 0.023(4) 0.013(4) 0.006(4) -0.004(4)

loop_
_atom_type_symbol
_atom_type_scat_dispersion_real
_atom_type_scat_dispersion_imag
_atom_type_scat_Cromer_Mann_a1
_atom_type_scat_Cromer_Mann_a2
_atom_type_scat_Cromer_Mann_a3
_atom_type_scat_Cromer_Mann_a4
_atom_type_scat_Cromer_Mann_b1
_atom_type_scat_Cromer_Mann_b2
_atom_type_scat_Cromer_Mann_b3
_atom_type_scat_Cromer_Mann_b4
_atom_type_scat_Cromer_Mann_c
_atom_type_scat_source
_atom_type_scat_dispersion_source
C 0.00347 0.00161 2.31000 1.02000 1.58860 0.86500 20.84390 10.20750 0.56870 51.65120 0.215599998832 'International Tables Volume C Table 6.1.1.4 (pp. 500-502)' 'Henke, Gullikson and Davis, At. Data and Nucl. Data Tables, 1993, 54, 2'
I -0.41187 1.83264 20.14720 18.99490 7.51380 2.27350 4.34700 0.38140 27.76600 66.87760 4.07119989395 'International Tables Volume C Table 6.1.1.4 (pp. 500-502)' 'Henke, Gullikson and Davis, At. Data and Nucl. Data Tables, 1993, 54, 2'
H 0.00000 0.00000 0.49300 0.32291 0.14019 0.04081 10.51090 26.12570 3.14236 57.79970 0.0030380000826 'International Tables Volume C Table 6.1.1.4 (pp. 500-502)' 'Henke, Gullikson and Davis, At. Data and Nucl. Data Tables, 1993, 54, 2'
O 0.01158 0.00611 3.04850 2.28680 1.54630 0.86700 13.27710 5.70110 0.32390 32.90890 0.250800013542 'International Tables Volume C Table 6.1.1.4 (pp. 500-502)' 'Henke, Gullikson and Davis, At. Data and Nucl. Data Tables, 1993, 54, 2'
N 0.00653 0.00323 12.21260 3.13220 2.01250 1.16630 0.00570 9.89330 28.99750 0.58260 -11.5290002823 'International Tables Volume C Table 6.1.1.4 (pp. 500-502)' 'Henke, Gullikson and Davis, At. Data and Nucl. Data Tables, 1993, 54, 2'
S 0.12424 0.12443 6.90530 5.20340 1.43790 1.58630 1.46790 22.21510 0.25360 56.17200 0.866900026798 'International Tables Volume C Table 6.1.1.4 (pp. 500-502)' 'Henke, Gullikson and Davis, At. Data and Nucl. Data Tables, 1993, 54, 2'
Cu 0.34125 1.28947 13.33800 7.16760 5.61580 1.67350 3.58280 0.24700 11.39660 64.81260 1.19099998474 'International Tables Volume C Table 6.1.1.4 (pp. 500-502)' 'Henke, Gullikson and Davis, At. Data and Nucl. Data Tables, 1993, 54, 2'

loop_
_geom_angle_atom_site_label_1
_geom_angle_atom_site_label_2
_geom_angle_atom_site_label_3
_geom_angle
_geom_angle_site_symmetry_1
_geom_angle_site_symmetry_3
_geom_angle_publ_flag
C2 C1 H1 118.5(4) . . ?
C6 C1 H1 118.5(4) . . ?
C6 C1 C2 122.9(7) . . ?
C3 C2 C1 116.1(7) . . ?
C52 C2 C1 121.8(6) . . ?
C52 C2 C3 122.0(6) . . ?
C4 C3 C2 123.7(6) . . ?
O5 C3 C2 119.5(6) . . ?
O5 C3 C4 116.8(6) . . ?
C5 C4 C3 117.0(6) . . ?
C9 C4 C3 123.8(6) . . ?
C9 C4 C5 118.9(6) . . ?
C6 C5 C4 121.1(7) . . ?
O4 C5 C4 117.4(6) . . ?
O4 C5 C6 121.3(6) . . ?
C5 C6 C1 119.1(6) . . ?
C7 C6 C1 121.8(7) . . ?
C7 C6 C5 118.9(6) . . ?
H7 C7 C6 107.0(4) . . ?
C8 C7 C6 113.6(7) . . ?
C8 C7 H7 107.0(4) . . ?
C125 C7 C6 107.8(6) . . ?
C125 C7 H7 107.0(4) . . ?
C125 C7 C8 114.1(6) . . ?
H8a C8 C7 109.5 . . ?
H8b C8 C7 109.5 . . ?
H8b C8 H8a 109.5 . . ?
H8c C8 C7 109.5 . . ?
H8c C8 H8a 109.5 . . ?
H8c C8 H8b 109.5 . . ?
H9a C9 C4 108.2(3) . . ?
H9b C9 C4 108.2(4) . . ?
H9b C9 H9a 107.3 . . ?
S1 C9 C4 116.5(5) . . ?
S1 C9 H9a 108.17(18) . . ?
S1 C9 H9b 108.2(2) . . ?
N1 C10 C14 121.4(6) . . ?
S1 C10 C14 124.8(5) . . ?
S1 C10 N1 113.8(5) . . ?
C12 C11 H11 118.2(4) . . ?
N1 C11 H11 118.2(4) . . ?
N1 C11 C12 123.6(6) . . ?
H12 C12 C11 120.6(4) . . ?
C13 C12 C11 118.8(7) . . ?
C13 C12 H12 120.6(4) . . ?
H13 C13 C12 120.6(4) . . ?
C14 C13 C12 118.7(7) . . ?
C14 C13 H13 120.6(4) . . ?
C13 C14 C10 119.1(6) . . ?
H14 C14 C10 120.4(4) . . ?
H14 C14 C13 120.4(4) . . ?
H15b C15 H15a 107.9 . . ?
O3 C15 H15a 109.2(3) . . ?
O3 C15 H15b 109.2(4) . . ?
O4 C15 H15a 109.2(3) . . ?
O4 C15 H15b 109.2(4) . . ?
O4 C15 O3 112.2(6) . . ?
O3 C16 C18 117.7(7) . . ?
C125 C16 C18 123.1(7) . . ?
C125 C16 O3 119.2(7) . . ?
C19 C18 C16 121.1(7) . . ?
C25 C18 C16 116.4(8) . . ?
C25 C18 C19 122.5(7) . . ?
H19a C19 C18 109.2(4) . . ?
H19b C19 C18 109.2(4) . . ?
H19b C19 H19a 107.9 . . ?
S2 C19 C18 111.9(5) . . ?
S2 C19 H19a 109.2(2) . . ?
S2 C19 H19b 109.2(2) . . ?
N4 C20 C21 123.1(8) . . ?
S2 C20 C21 120.5(6) . . ?
S2 C20 N4 116.3(6) . . ?
H21 C21 C20 120.2(5) . . ?
C22 C21 C20 119.7(8) . . ?
C22 C21 H21 120.2(5) . . ?
H22 C22 C21 117.9(5) . . ?
C23 C22 C21 124.2(8) . . ?
C23 C22 H22 117.9(5) . . ?
H23 C23 C22 121.0(5) . . ?
C24 C23 C22 118.1(9) . . ?
C24 C23 H23 121.0(6) . . ?
H24 C24 C23 120.1(6) . . ?
N4 C24 C23 119.8(9) . . ?
N4 C24 H24 120.1(5) . . ?
C26 C25 C18 122.6(8) . . ?
O1 C25 C18 116.7(8) . . ?
O1 C25 C26 120.6(7) . . ?
C27 C26 C25 120.8(8) . . ?
C126 C26 C25 119.2(7) . . ?
C126 C26 C27 119.9(8) . . ?
H27 C27 C26 106.9(4) . . ?
C28 C27 C26 107.5(6) . . ?
C28 C27 H27 106.9(4) . . ?
C29 C27 C26 113.0(7) . . ?
C29 C27 H27 106.9(4) . . ?
C29 C27 C28 115.3(7) . . ?
C31 C28 C27 121.5(8) . . ?
C35 C28 C27 121.8(8) . . ?
C35 C28 C31 116.6(8) . . ?
H29a C29 C27 109.5 . . ?
H29b C29 C27 109.5 . . ?
H29b C29 H29a 109.5 . . ?
H29c C29 C27 109.5 . . ?
H29c C29 H29a 109.5 . . ?
H29c C29 H29b 109.5 . . ?
H30b C30 H30a 107.7 . . ?
O1 C30 H30a 108.9(4) . . ?
O1 C30 H30b 108.9(4) . . ?
O2 C30 H30a 108.9(4) . . ?
O2 C30 H30b 108.9(4) . . ?
O2 C30 O1 113.4(7) . . ?
C32 C31 C28 124.1(8) . . ?
O2 C31 C28 120.6(8) . . ?
O2 C31 C32 115.2(8) . . ?
C33 C32 C31 115.4(9) . . ?
C36 C32 C31 122.2(8) . . ?
C36 C32 C33 122.4(8) . . ?
C34 C33 C32 123.7(8) . . ?
O8 C33 C32 116.3(9) . . ?
O8 C33 C34 120.0(8) . . ?
C35 C34 C33 117.3(8) . . ?
C38 C34 C33 121.1(8) . . ?
C38 C34 C35 121.4(8) . . ?
C34 C35 C28 122.8(8) . . ?
H35 C35 C28 118.6(5) . . ?
H35 C35 C34 118.6(5) . . ?
H36a C36 C32 110.0(5) . . ?
H36b C36 C32 110.0(4) . . ?
H36b C36 H36a 108.4 . . ?
S12 C36 C32 108.3(5) . . ?
S12 C36 H36a 110.0(3) . . ?
S12 C36 H36b 110.0(3) . . ?
H37b C37 H37a 107.7 . . ?
O7 C37 H37a 108.8(4) . . ?
O7 C37 H37b 108.8(4) . . ?
O8 C37 H37a 108.8(4) . . ?
O8 C37 H37b 108.8(4) . . ?
O8 C37 O7 113.7(7) . . ?
H38 C38 C34 106.6(4) . . ?
C39 C38 C34 115.1(7) . . ?
C39 C38 H38 106.6(5) . . ?
C40 C38 C34 108.2(6) . . ?
C40 C38 H38 106.6(4) . . ?
C40 C38 C39 113.1(7) . . ?
H39a C39 C38 109.5 . . ?
H39b C39 C38 109.5 . . ?
H39b C39 H39a 109.5 . . ?
H39c C39 C38 109.5 . . ?
H39c C39 H39a 109.5 . . ?
H39c C39 H39b 109.5 . . ?
C41 C40 C38 120.2(7) . . ?
C45 C40 C38 121.8(7) . . ?
C45 C40 C41 117.8(6) . . ?
C42 C41 C40 121.6(7) . . ?
O7 C41 C40 120.1(6) . . ?
O7 C41 C42 117.8(7) . . ?
C43 C42 C41 117.5(7) . . ?
C54 C42 C41 120.8(7) . . ?
C54 C42 C43 121.7(6) . . ?
C44 C43 C42 123.6(6) . . ?
O6 C43 C42 116.1(6) . . ?
O6 C43 C44 120.2(6) . . ?
C45 C44 C43 116.7(7) . . ?
C52 C44 C43 122.5(6) . . ?
C52 C44 C45 120.6(7) . . ?
C44 C45 C40 122.8(7) . . ?
H45 C45 C40 118.6(4) . . ?
H45 C45 C44 118.6(5) . . ?
H46b C46 H46a 107.9 . . ?
O5 C46 H46a 109.2(3) . . ?
O5 C46 H46b 109.2(3) . . ?
O6 C46 H46a 109.2(3) . . ?
O6 C46 H46b 109.2(3) . . ?
O6 C46 O5 112.1(6) . . ?
C48 C47 H47 121.3(10) . . ?
N5 C47 H47 121.3(7) . . ?
N5 C47 C48 117.4(13) . . ?
H48 C48 C47 119.5(9) . . ?
C49 C48 C47 121.1(15) . . ?
C49 C48 H48 119.5(9) . . ?
H49 C49 C48 119.8(10) . . ?
C50 C49 C48 120.4(14) . . ?
C50 C49 H49 119.8(8) . . ?
H50 C50 C49 121.2(8) . . ?
C51 C50 C49 117.7(12) . . ?
C51 C50 H50 121.2(7) . . ?
N5 C51 C50 122.5(11) . . ?
S12 C51 C50 119.9(9) . . ?
S12 C51 N5 116.9(8) . . ?
C44 C52 C2 109.3(6) . . ?
H52 C52 C2 105.9(3) . . ?
H52 C52 C44 105.9(4) . . ?
C53 C52 C2 113.7(6) . . ?
C53 C52 C44 115.4(6) . . ?
C53 C52 H52 105.9(4) . . ?
H53a C53 C52 109.5 . . ?
H53b C53 C52 109.5 . . ?
H53b C53 H53a 109.5 . . ?
H53c C53 C52 109.5 . . ?
H53c C53 H53a 109.5 . . ?
H53c C53 H53b 109.5 . . ?
H54a C54 C42 109.7(4) . . ?
H54b C54 C42 109.7(4) . . ?
H54b C54 H54a 108.2 . . ?
S11 C54 C42 109.8(5) 3_557 . ?
S11 C54 H54a 109.7(2) 3_557 . ?
S11 C54 H54b 109.7(3) 3_557 . ?
N2 C55 C56 120.6(8) . . ?
S11 C55 C56 126.3(7) . . ?
S11 C55 N2 113.0(5) . . ?
H56 C56 C55 120.0(5) . . ?
C59 C56 C55 119.9(8) . . ?
C59 C56 H56 120.0(5) . . ?
C60 C57 H57 118.5(6) . . ?
N2 C57 H57 118.5(5) . . ?
N2 C57 C60 123.1(9) . . ?
N3 C58 C61 178.4(8) . . ?
H59 C59 C56 120.6(5) . . ?
C60 C59 C56 118.7(7) . . ?
C60 C59 H59 120.6(5) . . ?
C59 C60 C57 118.9(9) . . ?
H60 C60 C57 120.6(6) . . ?
H60 C60 C59 120.6(5) . . ?
H61a C61 C58 109.5 . . ?
H61b C61 C58 109.5 . . ?
H61b C61 H61a 109.5 . . ?
H61c C61 C58 109.5 . . ?
H61c C61 H61a 109.5 . . ?
H61c C61 H61b 109.5 . . ?
I1 Cu5 Cu6 56.94(2) . . ?
I1 Cu5 Cu6 138.73(4) 3_557 . ?
I2 Cu5 Cu6 57.10(2) . . ?
I2 Cu5 I1 110.36(3) . . ?
I2 Cu5 I1 98.01(3) . 3_557 ?
S1 Cu5 Cu6 115.68(5) . . ?
S1 Cu5 I1 105.45(5) . 3_557 ?
S1 Cu5 I1 103.56(5) . . ?
S1 Cu5 I2 122.80(5) . . ?
Cu7 Cu6 Cu5 70.40(3) . . ?
Cu8 Cu6 Cu5 94.14(3) . . ?
Cu8 Cu6 Cu7 52.90(3) . . ?
I1 Cu6 Cu5 55.76(2) . . ?
I1 Cu6 Cu7 95.78(3) . . ?
I1 Cu6 Cu8 144.59(4) . . ?
I2 Cu6 Cu5 55.13(2) . . ?
I2 Cu6 Cu7 80.44(3) . . ?
I2 Cu6 Cu8 56.67(3) . . ?
I2 Cu6 I1 107.41(3) . . ?
I3 Cu6 Cu5 124.88(4) . . ?
I3 Cu6 Cu7 55.52(3) . . ?
I3 Cu6 Cu8 62.72(3) . . ?
I3 Cu6 I1 116.51(4) . . ?
I3 Cu6 I2 118.69(4) . . ?
N3 Cu6 Cu5 135.91(18) . . ?
N3 Cu6 Cu7 152.59(17) . . ?
N3 Cu6 Cu8 108.78(16) . . ?
N3 Cu6 I1 106.24(16) . . ?
N3 Cu6 I2 107.44(18) . . ?
N3 Cu6 I3 99.18(18) . . ?
Cu8 Cu7 Cu6 58.93(4) . . ?
I3 Cu7 Cu6 55.66(3) . . ?
I3 Cu7 Cu8 65.36(3) . . ?
I4 Cu7 Cu6 123.50(4) . . ?
I4 Cu7 Cu8 68.80(3) . . ?
I4 Cu7 I3 119.26(3) . . ?
N1 Cu7 Cu6 101.94(17) . . ?
N1 Cu7 Cu8 160.85(17) . . ?
N1 Cu7 I3 104.22(14) . . ?
N1 Cu7 I4 129.08(16) . . ?
Cu7 Cu8 Cu6 68.17(4) . . ?
I2 Cu8 Cu6 60.06(3) . . ?
I2 Cu8 Cu7 90.80(3) . . ?
I3 Cu8 Cu6 56.71(3) . . ?
I3 Cu8 Cu7 58.59(3) . . ?
I3 Cu8 I2 116.10(3) . . ?
I4 Cu8 Cu6 119.04(4) . . ?
I4 Cu8 Cu7 54.68(3) . . ?
I4 Cu8 I2 99.06(3) . . ?
I4 Cu8 I3 102.95(4) . . ?
N2 Cu8 Cu6 130.74(18) . . ?
N2 Cu8 Cu7 138.4(2) . . ?
N2 Cu8 I2 130.7(2) . . ?
N2 Cu8 I3 98.13(16) . . ?
N2 Cu8 I4 106.93(19) . . ?
Cu6 I1 Cu5 67.31(3) . . ?
Cu6 I1 Cu5 111.86(3) . 3_557 ?
Cu6 I2 Cu5 67.77(3) . . ?
Cu8 I2 Cu5 107.19(3) . . ?
Cu8 I2 Cu6 63.26(3) . . ?
Cu7 I3 Cu6 68.82(3) . . ?
Cu8 I3 Cu6 60.57(3) . . ?
Cu8 I3 Cu7 56.05(3) . . ?
Cu8 I4 Cu7 56.51(3) . . ?
C11 N1 C10 118.3(6) . . ?
Cu7 N1 C10 124.3(5) . . ?
Cu7 N1 C11 117.4(4) . . ?
C57 N2 C55 118.7(6) . . ?
Cu8 N2 C55 126.9(5) . . ?
Cu8 N2 C57 114.3(6) . . ?
Cu6 N3 C58 166.0(7) . . ?
C24 N4 C20 115.2(8) . . ?
C51 N5 C47 119.2(10) . . ?
C30 O1 C25 116.3(5) . . ?
C31 O2 C30 116.8(5) . . ?
C16 O3 C15 115.7(5) . . ?
C15 O4 C5 117.1(5) . . ?
C46 O5 C3 117.9(5) . . ?
C46 O6 C43 116.8(5) . . ?
C41 O7 C37 114.5(5) . . ?
C37 O8 C33 116.6(5) . . ?
C10 S1 C9 103.6(3) . . ?
Cu5 S1 C9 100.5(3) . . ?
Cu5 S1 C10 107.0(3) . . ?
C20 S2 C19 99.0(4) . . ?
C55 S11 C54 105.6(3) . 3_557 ?
C51 S12 C36 100.0(4) . . ?
H126 C126 C26 119.3(5) . . ?
C125 C126 C26 121.4(8) . . ?
C125 C126 H126 119.3(5) . . ?
C16 C125 C7 120.9(7) . . ?
C126 C125 C7 121.8(8) . . ?
C126 C125 C16 117.2(7) . . ?

loop_
_geom_bond_atom_site_label_1
_geom_bond_atom_site_label_2
_geom_bond_distance
_geom_bond_site_symmetry_2
_geom_bond_publ_flag
C1 H1 0.9300 . ?
C1 C2 1.409(9) . ?
C1 C6 1.380(10) . ?
C2 C3 1.383(10) . ?
C2 C52 1.505(9) . ?
C3 C4 1.423(9) . ?
C3 O5 1.397(7) . ?
C4 C5 1.398(9) . ?
C4 C9 1.476(9) . ?
C5 C6 1.398(10) . ?
C5 O4 1.375(8) . ?
C6 C7 1.553(9) . ?
C7 H7 0.9800 . ?
C7 C8 1.482(11) . ?
C7 C125 1.522(10) . ?
C8 H8a 0.9600 . ?
C8 H8b 0.9600 . ?
C8 H8c 0.9600 . ?
C9 H9a 0.9700 . ?
C9 H9b 0.9700 . ?
C9 S1 1.834(6) . ?
C10 C14 1.389(9) . ?
C10 N1 1.336(7) . ?
C10 S1 1.768(7) . ?
C11 H11 0.9300 . ?
C11 C12 1.351(10) . ?
C11 N1 1.333(9) . ?
C12 H12 0.9300 . ?
C12 C13 1.378(9) . ?
C13 H13 0.9300 . ?
C13 C14 1.376(9) . ?
C14 H14 0.9300 . ?
C15 H15a 0.9700 . ?
C15 H15b 0.9700 . ?
C15 O3 1.417(7) . ?
C15 O4 1.427(8) . ?
C16 C18 1.391(10) . ?
C16 O3 1.399(8) . ?
C16 C125 1.400(11) . ?
C18 C19 1.481(11) . ?
C18 C25 1.404(10) . ?
C19 H19a 0.9700 . ?
C19 H19b 0.9700 . ?
C19 S2 1.808(7) . ?
C20 C21 1.312(9) . ?
C20 N4 1.414(11) . ?
C20 S2 1.765(8) . ?
C21 H21 0.9300 . ?
C21 C22 1.307(11) . ?
C22 H22 0.9300 . ?
C22 C23 1.353(13) . ?
C23 H23 0.9300 . ?
C23 C24 1.387(11) . ?
C24 H24 0.9300 . ?
C24 N4 1.427(12) . ?
C25 C26 1.363(12) . ?
C25 O1 1.398(9) . ?
C26 C27 1.576(10) . ?
C26 C126 1.390(11) . ?
C27 H27 0.9800 . ?
C27 C28 1.529(11) . ?
C27 C29 1.509(12) . ?
C28 C31 1.375(12) . ?
C28 C35 1.395(11) . ?
C29 H29a 0.9600 . ?
C29 H29b 0.9600 . ?
C29 H29c 0.9600 . ?
C30 H30a 0.9700 . ?
C30 H30b 0.9700 . ?
C30 O1 1.420(9) . ?
C30 O2 1.436(9) . ?
C31 C32 1.417(11) . ?
C31 O2 1.403(9) . ?
C32 C33 1.403(11) . ?
C32 C36 1.497(12) . ?
C33 C34 1.371(12) . ?
C33 O8 1.396(10) . ?
C34 C35 1.408(11) . ?
C34 C38 1.514(11) . ?
C35 H35 0.9300 . ?
C36 H36a 0.9700 . ?
C36 H36b 0.9700 . ?
C36 S12 1.810(8) . ?
C37 H37a 0.9700 . ?
C37 H37b 0.9700 . ?
C37 O7 1.425(9) . ?
C37 O8 1.391(8) . ?
C38 H38 0.9800 . ?
C38 C39 1.505(12) . ?
C38 C40 1.537(9) . ?
C39 H39a 0.9600 . ?
C39 H39b 0.9600 . ?
C39 H39c 0.9600 . ?
C40 C41 1.386(11) . ?
C40 C45 1.391(10) . ?
C41 C42 1.391(9) . ?
C41 O7 1.403(8) . ?
C42 C43 1.391(10) . ?
C42 C54 1.496(11) . ?
C43 C44 1.367(10) . ?
C43 O6 1.400(7) . ?
C44 C45 1.392(9) . ?
C44 C52 1.522(10) . ?
C45 H45 0.9300 . ?
C46 H46a 0.9700 . ?
C46 H46b 0.9700 . ?
C46 O5 1.435(8) . ?
C46 O6 1.417(8) . ?
C47 H47 0.9300 . ?
C47 C48 1.342(15) . ?
C47 N5 1.399(15) . ?
C48 H48 0.9300 . ?
C48 C49 1.391(19) . ?
C49 H49 0.9300 . ?
C49 C50 1.375(17) . ?
C50 H50 0.9300 . ?
C50 C51 1.321(12) . ?
C51 N5 1.392(13) . ?
C51 S12 1.753(11) . ?
C52 H52 0.9800 . ?
C52 C53 1.503(11) . ?
C53 H53a 0.9600 . ?
C53 H53b 0.9600 . ?
C53 H53c 0.9600 . ?
C54 H54a 0.9700 . ?
C54 H54b 0.9700 . ?
C54 S11 1.834(8) 3_557 ?
C55 C56 1.395(9) . ?
C55 N2 1.350(9) . ?
C55 S11 1.727(8) . ?
C56 H56 0.9300 . ?
C56 C59 1.371(11) . ?
C57 H57 0.9300 . ?
C57 C60 1.378(10) . ?
C57 N2 1.327(11) . ?
C58 C61 1.483(10) . ?
C58 N3 1.096(9) . ?
C59 H59 0.9300 . ?
C59 C60 1.374(12) . ?
C60 H60 0.9300 . ?
C61 H61a 0.9600 . ?
C61 H61b 0.9600 . ?
C61 H61c 0.9600 . ?
Cu5 Cu5 2.7835(17) 3_557 ?
Cu5 Cu6 2.9374(11) . ?
Cu5 I1 2.7291(10) 3_557 ?
Cu5 I1 2.6320(9) . ?
Cu5 I2 2.6036(9) . ?
Cu5 S1 2.366(2) . ?
Cu6 Cu7 2.9760(15) . ?
Cu6 Cu8 2.7459(12) . ?
Cu6 I1 2.6683(9) . ?
Cu6 I2 2.6644(9) . ?
Cu6 I3 2.6352(11) . ?
Cu6 N3 2.037(7) . ?
Cu7 Cu8 2.5570(14) . ?
Cu7 I3 2.6307(10) . ?
Cu7 I4 2.5016(10) . ?
Cu7 N1 1.995(5) . ?
Cu8 I2 2.5690(11) . ?
Cu8 I3 2.8019(10) . ?
Cu8 I4 2.8585(12) . ?
Cu8 N2 2.018(5) . ?
C126 H126 0.9300 . ?
C126 C125 1.393(10) . ?

loop_
_geom_torsion_atom_site_label_1
_geom_torsion_atom_site_label_2
_geom_torsion_atom_site_label_3
_geom_torsion_atom_site_label_4
_geom_torsion
_geom_torsion_site_symmetry_1
_geom_torsion_site_symmetry_2
_geom_torsion_site_symmetry_3
_geom_torsion_site_symmetry_4
_geom_torsion_publ_flag
C1 C2 C3 C4 -0.5(8) . . . . ?
C1 C2 C3 O5 177.7(6) . . . . ?
C1 C2 C52 C44 94.1(7) . . . . ?
C1 C2 C52 C53 -36.3(7) . . . . ?
C1 C6 C5 C4 -2.0(8) . . . . ?
C1 C6 C5 O4 -176.6(6) . . . . ?
C1 C6 C7 C8 34.5(8) . . . . ?
C1 C6 C7 C125 -93.0(8) . . . . ?
C2 C3 C4 C5 0.5(8) . . . . ?
C2 C3 C4 C9 -174.1(7) . . . . ?
C2 C3 O5 C46 83.1(7) . . . . ?
C2 C52 C44 C43 81.9(6) . . . . ?
C2 C52 C44 C45 -93.7(6) . . . . ?
C3 C4 C5 C6 0.7(7) . . . . ?
C3 C4 C5 O4 175.5(6) . . . . ?
C3 C4 C9 S1 -120.2(6) . . . . ?
C3 O5 C46 O6 -91.7(6) . . . . ?
C4 C5 C6 C7 -177.2(7) . . . . ?
C4 C5 O4 C15 101.6(7) . . . . ?
C5 C6 C7 C8 -150.4(7) . . . . ?
C5 C6 C7 C125 82.2(7) . . . . ?
C5 O4 C15 O3 92.8(6) . . . . ?
C6 C7 C125 C16 -86.2(6) . . . . ?
C6 C7 C125 C126 92.0(6) . . . . ?
C7 C125 C16 C18 179.2(6) . . . . ?
C7 C125 C16 O3 -3.6(7) . . . . ?
C7 C125 C126 C26 -177.8(6) . . . . ?
C10 C14 C13 C12 1.5(10) . . . . ?
C10 N1 C11 C12 3.8(8) . . . . ?
C11 C12 C13 C14 -1.6(10) . . . . ?
C15 O3 C16 C18 -99.7(6) . . . . ?
C15 O3 C16 C125 82.8(6) . . . . ?
C16 C18 C19 S2 84.7(7) . . . . ?
C16 C18 C25 C26 4.4(8) . . . . ?
C16 C18 C25 O1 179.8(6) . . . . ?
C16 C125 C126 C26 0.5(8) . . . . ?
C18 C25 C26 C27 179.1(7) . . . . ?
C18 C25 C26 C126 -3.2(8) . . . . ?
C18 C25 O1 C30 103.2(7) . . . . ?
C20 C21 C22 C23 -0.8(9) . . . . ?
C20 N4 C24 C23 -1.3(8) . . . . ?
C21 C22 C23 C24 0.8(11) . . . . ?
C22 C23 C24 N4 0.3(10) . . . . ?
C25 C26 C27 C28 84.4(8) . . . . ?
C25 C26 C27 C29 -147.2(8) . . . . ?
C25 C26 C126 C125 0.7(9) . . . . ?
C25 O1 C30 O2 94.3(6) . . . . ?
C26 C27 C28 C31 -84.5(7) . . . . ?
C26 C27 C28 C35 93.9(7) . . . . ?
C27 C28 C31 C32 -180.0(6) . . . . ?
C27 C28 C31 O2 -2.7(7) . . . . ?
C27 C28 C35 C34 -179.7(6) . . . . ?
C28 C31 C32 C33 -1.8(8) . . . . ?
C28 C31 C32 C36 177.3(7) . . . . ?
C28 C31 O2 C30 79.0(8) . . . . ?
C28 C35 C34 C33 1.3(8) . . . . ?
C28 C35 C34 C38 176.9(6) . . . . ?
C30 O2 C31 C32 -103.5(7) . . . . ?
C31 C32 C33 C34 1.9(8) . . . . ?
C31 C32 C33 O8 179.3(6) . . . . ?
C31 C32 C36 S12 93.5(7) . . . . ?
C32 C33 C34 C35 -1.7(8) . . . . ?
C32 C33 C34 C38 -177.4(7) . . . . ?
C32 C33 O8 C37 100.3(7) . . . . ?
C33 C34 C38 C39 -148.3(7) . . . . ?
C33 C34 C38 C40 84.1(8) . . . . ?
C33 O8 C37 O7 93.3(7) . . . . ?
C34 C38 C40 C41 -82.1(7) . . . . ?
C34 C38 C40 C45 92.9(8) . . . . ?
C37 O7 C41 C40 83.9(7) . . . . ?
C37 O7 C41 C42 -103.8(6) . . . . ?
C38 C40 C41 C42 178.6(7) . . . . ?
C38 C40 C41 O7 -9.4(8) . . . . ?
C38 C40 C45 C44 -178.2(7) . . . . ?
C40 C41 C42 C43 -2.8(8) . . . . ?
C40 C41 C42 C54 177.7(7) . . . . ?
C40 C45 C44 C43 2.1(8) . . . . ?
C40 C45 C44 C52 178.0(7) . . . . ?
C41 C42 C43 C44 1.9(8) . . . . ?
C41 C42 C43 O6 177.7(6) . . . . ?
C41 C42 C54 S11 100.7(6) . . . 3_557 ?
C42 C43 C44 C45 -1.5(8) . . . . ?
C42 C43 C44 C52 -177.3(7) . . . . ?
C42 C43 O6 C46 101.1(7) . . . . ?
C43 C44 C52 C53 -148.6(7) . . . . ?
C43 O6 C46 O5 90.9(6) . . . . ?
C47 C48 C49 C50 -13(2) . . . . ?
C47 N5 C51 C50 -10.5(12) . . . . ?
C47 N5 C51 S12 179.1(9) . . . . ?
C48 C49 C50 C51 4.5(19) . . . . ?
C49 C50 C51 N5 7.2(15) . . . . ?
C49 C50 C51 S12 177.3(11) . . . . ?
C55 C56 C59 C60 -1.6(8) . . . . ?
C55 N2 C57 C60 2.3(8) . . . . ?
C56 C59 C60 C57 0.5(8) . . . . ?

loop_
_smtbx_masks_void_nr
_smtbx_masks_void_average_x
_smtbx_masks_void_average_y
_smtbx_masks_void_average_z
_smtbx_masks_void_volume
_smtbx_masks_void_count_electrons
_smtbx_masks_void_content
1 0.085 0.250 0.372 679.4 130.3 ?
2 0.014 0.750 0.727 679.4 142.6 ?
